data_4321776
loop_
_publ_author_name
'Francis M. de Rege'
'Jeremy D. Kassebaum'
'Brian L. Scott'
'Kent D. Abney'
'Gary J. Balaich'

_publ_section_title
;
 Synthesis, Structure, and Reactivity of
 1,2-(1',1',2',2'-Tetramethyldisilane-1',2')carborane
;
_journal_name_full 'Inorganic Chemistry'
_journal_page_first 486
_journal_page_last 489
_journal_paper_doi 10.1021/ic980992y
_journal_volume 38
_journal_year 1999
_chemical_formula_sum 'C6 H22 B10 O Si2'
_chemical_formula_weight 274.52
_chemical_name_systematic
; 
 ? 
;
_space_group_IT_number 62
_symmetry_cell_setting orthorhombic
_symmetry_space_group_name_Hall '-P 2ac 2n'
_symmetry_space_group_name_H-M 'P n m a'
_atom_sites_solution_hydrogens geom
_atom_sites_solution_primary direct
_atom_sites_solution_secondary difmap
_audit_creation_method SHELXL
_cell_angle_alpha 90.00
_cell_angle_beta 90.00
_cell_angle_gamma 90.00
_cell_formula_units_Z 4
_cell_length_a 13.126(1)
_cell_length_b 14.355(5)
_cell_length_c 8.472(1)
_cell_measurement_reflns_used 25
_cell_measurement_temperature 198
_cell_volume 1596.3(6)
_computing_cell_refinement 'XSCANS 2.10b (Siemens)'
_computing_data_collection 'XSCANS 2.10b (Siemens)'
_computing_data_reduction 'XSCANS 2.10b (Siemens)'
_computing_molecular_graphics 'SHELXL PC 4.2/360 (Siemens)'
_computing_publication_material 'SHELXL PC 4.2/360 (Siemens)'
_computing_structure_refinement 'SHELXL-93 (Sheldrick, 1993)'
_computing_structure_solution 'SHELXS-86 (Sheldrick, 1990)'
_diffrn_ambient_temperature 198
_diffrn_measurement_device '\Siemens P4\PC'
_diffrn_measurement_method '\w scans'
_diffrn_radiation_monochromator graphite
_diffrn_radiation_source 'fine-focus sealed tube'
_diffrn_radiation_type MoK\a
_diffrn_radiation_wavelength 0.71073
_diffrn_reflns_av_R_equivalents 0.0295
_diffrn_reflns_av_sigmaI/netI 0.0520
_diffrn_reflns_limit_h_max 17
_diffrn_reflns_limit_h_min -1
_diffrn_reflns_limit_k_max 18
_diffrn_reflns_limit_k_min -1
_diffrn_reflns_limit_l_max 11
_diffrn_reflns_limit_l_min -1
_diffrn_reflns_number 2509
_diffrn_reflns_theta_max 27.50
_diffrn_reflns_theta_min 2.79
_diffrn_standards_decay_% 0
_diffrn_standards_interval_count 97
_diffrn_standards_number 3
_exptl_absorpt_coefficient_mu 0.201
_exptl_absorpt_correction_type 'none applied'
_exptl_crystal_colour colorless
_exptl_crystal_density_diffrn 1.142
_exptl_crystal_density_method 'not measured'
_exptl_crystal_description needle
_exptl_crystal_F_000 576
_exptl_crystal_size_max 0.54
_exptl_crystal_size_mid 0.18
_exptl_crystal_size_min 0.14
_refine_diff_density_max 0.361
_refine_diff_density_min -0.231
_refine_diff_density_rms 0.055
_refine_ls_extinction_method none
_refine_ls_goodness_of_fit_all 1.162
_refine_ls_goodness_of_fit_obs 1.244
_refine_ls_hydrogen_treatment noref
_refine_ls_matrix_type full
_refine_ls_number_parameters 129
_refine_ls_number_reflns 1908
_refine_ls_number_restraints 0
_refine_ls_restrained_S_all 1.162
_refine_ls_restrained_S_obs 1.244
_refine_ls_R_factor_all 0.0731
_refine_ls_R_factor_obs 0.0448
_refine_ls_shift/esd_max 0.000
_refine_ls_shift/esd_mean 0.000
_refine_ls_structure_factor_coef Fsqd
_refine_ls_weighting_details 'w=1/[\s^2^(Fo^2^)+(0.0504P)^2^+0.0000P] where P=(Fo^2^+2Fc^2^)/3'
_refine_ls_weighting_scheme calc
_refine_ls_wR_factor_all 0.1181
_refine_ls_wR_factor_obs 0.1054
_reflns_number_observed 1359
_reflns_number_total 1908
_reflns_observed_criterion >2sigma(I)
_cod_data_source_file ic980992y_2.cif
_cod_data_source_block xr184
_cod_depositor_comments
;
The following automatic conversions were performed:

'_refine_ls_weighting_scheme' value 'calc
w=1/[\s^2^(Fo^2^)+(0.0504P)^2^+0.0000P] where P=(Fo^2^+2Fc^2^)/3' was
changed to 'calc'. New tag '_refine_ls_weighting_details' was
created. The value of the new tag was set to
'w=1/[\s^2^(Fo^2^)+(0.0504P)^2^+0.0000P] where P=(Fo^2^+2Fc^2^)/3'.

Automatic conversion script
Id: cif_fix_values 3143 2015-03-26 13:38:13Z robertas 
;
_cod_database_code 4321776

loop_
_symmetry_equiv_pos_as_xyz
'x, y, z'
'-x+1/2, -y, z+1/2'
'-x, y+1/2, -z'
'x+1/2, -y+1/2, -z+1/2'
'-x, -y, -z'
'x-1/2, y, -z-1/2'
'x, -y-1/2, z'
'-x-1/2, y-1/2, z-1/2'

loop_
_atom_site_aniso_label
_atom_site_aniso_U_11
_atom_site_aniso_U_22
_atom_site_aniso_U_33
_atom_site_aniso_U_23
_atom_site_aniso_U_13
_atom_site_aniso_U_12
Si1 0.0273(3) 0.0248(3) 0.0253(3) -0.0021(2) 0.0042(2) 0.0037(2)
O1 0.0350(11) 0.0285(10) 0.0307(11) 0.000 0.0134(10) 0.000
C1 0.0219(8) 0.0213(9) 0.0220(9) 0.0010(8) 0.0000(7) 0.0007(8)
C2 0.0376(13) 0.0433(14) 0.049(2) -0.0015(13) 0.0032(12) 0.0151(11)
C3 0.0492(15) 0.0365(13) 0.0322(12) -0.0062(11) 0.0025(12) -0.0030(12)
B1 0.0272(11) 0.0295(11) 0.0269(11) 0.0004(10) 0.0023(9) -0.0066(10)
B2 0.0322(12) 0.0332(12) 0.0272(11) 0.0023(11) 0.0062(10) -0.0032(10)
B3 0.035(2) 0.034(2) 0.021(2) 0.000 0.0012(15) 0.000
B4 0.025(2) 0.0269(15) 0.024(2) 0.000 -0.0029(13) 0.000
B5 0.0319(12) 0.0257(11) 0.0244(11) 0.0030(10) 0.0014(9) 0.0009(10)
B6 0.026(2) 0.039(2) 0.032(2) 0.000 0.0023(14) 0.000
B7 0.0190(15) 0.030(2) 0.028(2) 0.000 0.0001(13) 0.000

loop_
_atom_site_label
_atom_site_type_symbol
_atom_site_fract_x
_atom_site_fract_y
_atom_site_fract_z
_atom_site_U_iso_or_equiv
_atom_site_thermal_displace_type
_atom_site_occupancy
_atom_site_calc_flag
_atom_site_refinement_flags
_atom_site_disorder_group
Si1 Si 0.35738(4) 0.35185(4) 0.20978(6) 0.0258(2) Uani 1 d . .
O1 O 0.3195(2) 0.2500 0.2757(2) 0.0314(5) Uani 1 d S .
C1 C 0.43768(13) 0.30891(13) 0.0358(2) 0.0217(4) Uani 1 d . .
C2 C 0.2500(2) 0.4235(2) 0.1400(3) 0.0433(6) Uani 1 d . .
C3 C 0.4357(2) 0.4140(2) 0.3547(3) 0.0393(6) Uani 1 d . .
B1 B 0.5515(2) 0.3501(2) -0.0315(3) 0.0279(5) Uani 1 d . .
B2 B 0.5594(2) 0.3120(2) -0.2301(3) 0.0308(5) Uani 1 d . .
B3 B 0.4443(3) 0.2500 -0.2756(4) 0.0298(7) Uani 1 d S .
B4 B 0.3675(3) 0.2500 -0.1040(4) 0.0252(7) Uani 1 d S .
B5 B 0.4405(2) 0.3502(2) -0.1524(3) 0.0273(5) Uani 1 d . .
B6 B 0.6254(3) 0.2500 -0.0785(4) 0.0324(8) Uani 1 d S .
B7 B 0.5471(2) 0.2500 0.0904(4) 0.0256(7) Uani 1 d S .
HB1 H 0.5789(21) 0.4162(21) 0.0165(35) 0.080 Uiso 1 d . .
HB2 H 0.5999(24) 0.3558(21) -0.3208(38) 0.080 Uiso 1 d . .
HB3 H 0.4095(31) 0.2500 -0.3976(51) 0.080 Uiso 1 d S .
HB4 H 0.2838(34) 0.2500 -0.0889(52) 0.080 Uiso 1 d S .
HB5 H 0.4002(24) 0.4134(20) -0.1761(38) 0.080 Uiso 1 d . .
HB6 H 0.7093(31) 0.2500 -0.0628(54) 0.080 Uiso 1 d S .
HB7 H 0.5686(36) 0.2500 0.2191(50) 0.080 Uiso 1 d S .
HC2A H 0.2069(29) 0.4286(21) 0.2229(41) 0.080 Uiso 1 d . .
HC2B H 0.2089(24) 0.3888(22) 0.0687(40) 0.080 Uiso 1 d . .
HC2C H 0.2758(25) 0.4785(23) 0.1078(38) 0.080 Uiso 1 d . .
H3CA H 0.3949(23) 0.4293(22) 0.4356(40) 0.080 Uiso 1 d . .
H3CB H 0.4627(27) 0.4606(22) 0.3119(40) 0.080 Uiso 1 d . .
H3CC H 0.4910(25) 0.3841(21) 0.3897(36) 0.080 Uiso 1 d . .

loop_
_atom_type_symbol
_atom_type_description
_atom_type_scat_dispersion_real
_atom_type_scat_dispersion_imag
_atom_type_scat_source
C C 0.0033 0.0016 'International Tables Vol C Tables 4.2.6.8 and 6.1.1.4'
H H 0.0000 0.0000 'International Tables Vol C Tables 4.2.6.8 and 6.1.1.4'
B B 0.0013 0.0007 'International Tables Vol C Tables 4.2.6.8 and 6.1.1.4'
O O 0.0106 0.0060 'International Tables Vol C Tables 4.2.6.8 and 6.1.1.4'
Si Si 0.0817 0.0704 'International Tables Vol C Tables 4.2.6.8 and 6.1.1.4'

loop_
_geom_angle_atom_site_label_1
_geom_angle_atom_site_label_2
_geom_angle_atom_site_label_3
_geom_angle
_geom_angle_site_symmetry_1
_geom_angle_site_symmetry_3
_geom_angle_publ_flag
O1 Si1 C3 112.02(12) . . ?
O1 Si1 C2 112.00(12) . . ?
C3 Si1 C2 111.89(13) . . ?
O1 Si1 C1 98.15(9) . . ?
C3 Si1 C1 111.32(10) . . ?
C2 Si1 C1 110.73(11) . . ?
Si1 O1 Si1 125.84(13) . 7_565 ?
C1 C1 B5 110.37(10) 7_565 . ?
C1 C1 B1 110.30(10) 7_565 . ?
B5 C1 B1 63.02(13) . . ?
C1 C1 B4 60.59(8) 7_565 . ?
B5 C1 B4 62.49(13) . . ?
B1 C1 B4 114.1(2) . . ?
C1 C1 B7 60.72(8) 7_565 . ?
B5 C1 B7 113.7(2) . . ?
B1 C1 B7 62.07(13) . . ?
B4 C1 B7 112.81(15) . . ?
C1 C1 Si1 108.79(6) 7_565 . ?
B5 C1 Si1 128.44(13) . . ?
B1 C1 Si1 128.94(14) . . ?
B4 C1 Si1 113.16(14) . . ?
B7 C1 Si1 114.1(2) . . ?
C1 B1 B7 59.62(14) . . ?
C1 B1 B2 105.1(2) . . ?
B7 B1 B2 107.7(2) . . ?
C1 B1 B6 105.8(2) . . ?
B7 B1 B6 59.5(2) . . ?
B2 B1 B6 60.4(2) . . ?
C1 B1 B5 58.38(12) . . ?
B7 B1 B5 108.0(2) . . ?
B2 B1 B5 60.11(13) . . ?
B6 B1 B5 108.5(2) . . ?
B1 B2 B2 108.01(11) . 7_565 ?
B1 B2 B5 60.18(13) . . ?
B2 B2 B5 107.96(11) 7_565 . ?
B1 B2 B6 59.97(14) . . ?
B2 B2 B6 60.15(10) 7_565 . ?
B5 B2 B6 108.2(2) . . ?
B1 B2 B3 108.0(2) . . ?
B2 B2 B3 60.30(10) 7_565 . ?
B5 B2 B3 59.64(14) . . ?
B6 B2 B3 108.4(2) . . ?
B4 B3 B5 60.11(13) . 7_565 ?
B4 B3 B5 60.11(13) . . ?
B5 B3 B5 108.0(2) 7_565 . ?
B4 B3 B2 107.6(2) . . ?
B5 B3 B2 107.3(2) 7_565 . ?
B5 B3 B2 59.75(13) . . ?
B4 B3 B2 107.6(2) . 7_565 ?
B5 B3 B2 59.75(13) 7_565 7_565 ?
B5 B3 B2 107.3(2) . 7_565 ?
B2 B3 B2 59.4(2) . 7_565 ?
C1 B4 C1 58.8(2) . 7_565 ?
C1 B4 B3 105.1(2) . . ?
C1 B4 B3 105.1(2) 7_565 . ?
C1 B4 B5 58.18(12) . . ?
C1 B4 B5 105.5(2) 7_565 . ?
B3 B4 B5 60.20(14) . . ?
C1 B4 B5 105.5(2) . 7_565 ?
C1 B4 B5 58.18(12) 7_565 7_565 ?
B3 B4 B5 60.20(14) . 7_565 ?
B5 B4 B5 108.1(2) . 7_565 ?
C1 B5 B4 59.33(14) . . ?
C1 B5 B3 105.6(2) . . ?
B4 B5 B3 59.7(2) . . ?
C1 B5 B1 58.60(12) . . ?
B4 B5 B1 108.0(2) . . ?
B3 B5 B1 108.4(2) . . ?
C1 B5 B2 105.0(2) . . ?
B4 B5 B2 108.0(2) . . ?
B3 B5 B2 60.6(2) . . ?
B1 B5 B2 59.71(14) . . ?
B7 B6 B1 60.03(13) . 7_565 ?
B7 B6 B1 60.03(13) . . ?
B1 B6 B1 107.8(2) 7_565 . ?
B7 B6 B2 107.5(2) . 7_565 ?
B1 B6 B2 59.62(13) 7_565 7_565 ?
B1 B6 B2 107.4(2) . 7_565 ?
B7 B6 B2 107.5(2) . . ?
B1 B6 B2 107.4(2) 7_565 . ?
B1 B6 B2 59.62(13) . . ?
B2 B6 B2 59.7(2) 7_565 . ?
C1 B7 C1 58.6(2) 7_565 . ?
C1 B7 B6 105.5(2) 7_565 . ?
C1 B7 B6 105.5(2) . . ?
C1 B7 B1 58.31(12) 7_565 7_565 ?
C1 B7 B1 105.6(2) . 7_565 ?
B6 B7 B1 60.46(13) . 7_565 ?
C1 B7 B1 105.6(2) 7_565 . ?
C1 B7 B1 58.31(12) . . ?
B6 B7 B1 60.46(13) . . ?
B1 B7 B1 108.5(2) 7_565 . ?

loop_
_geom_bond_atom_site_label_1
_geom_bond_atom_site_label_2
_geom_bond_distance
_geom_bond_site_symmetry_2
_geom_bond_publ_flag
Si1 O1 1.6420(11) . ?
Si1 C3 1.833(3) . ?
Si1 C2 1.841(3) . ?
Si1 C1 1.914(2) . ?
O1 Si1 1.6420(11) 7_565 ?
C1 C1 1.691(4) 7_565 ?
C1 B5 1.702(3) . ?
C1 B1 1.706(3) . ?
C1 B4 1.722(3) . ?
C1 B7 1.729(3) . ?
B1 B7 1.771(3) . ?
B1 B2 1.772(3) . ?
B1 B6 1.779(3) . ?
B1 B5 1.781(3) . ?
B2 B2 1.779(5) 7_565 ?
B2 B5 1.780(3) . ?
B2 B6 1.787(4) . ?
B2 B3 1.795(4) . ?
B3 B4 1.769(5) . ?
B3 B5 1.778(3) 7_565 ?
B3 B5 1.778(3) . ?
B3 B2 1.795(4) 7_565 ?
B4 C1 1.722(3) 7_565 ?
B4 B5 1.776(3) . ?
B4 B5 1.776(3) 7_565 ?
B6 B7 1.762(5) . ?
B6 B1 1.779(3) 7_565 ?
B6 B2 1.787(4) 7_565 ?
B7 C1 1.729(3) 7_565 ?
B7 B1 1.771(3) 7_565 ?
